data_4126491
loop_
_publ_author_name
'Martinez, Jorge L.'
'Lin, Hsiu-Jung'
'Lee, Wei-Tsung'
'Pink, Maren'
'Chen, Chun-Hsing'
'Gao, Xinfeng'
'Dickie, Diane A.'
'Smith, Jeremy M.'

_publ_section_title
;
 Cyanide Ligand Assembly by Carbon Atom Transfer to an Iron Nitride.
;
_journal_name_full 'Journal of the American Chemical Society'
_journal_paper_doi 10.1021/jacs.7b08704
_journal_year 2017
_chemical_formula_moiety 'C54 H86 B1 Fe1 N9 O2'
_chemical_formula_sum 'C54 H86 B Fe N9 O2'
_chemical_formula_weight 959.99
_space_group_IT_number 14
_symmetry_cell_setting monoclinic
_symmetry_space_group_name_Hall '-P 2yn'
_symmetry_space_group_name_H-M 'P 1 21/n 1'
_atom_sites_solution_hydrogens difmap
_atom_sites_solution_primary other
_audit_creation_date 2016-01-21
_audit_creation_method CRYSTALS_ver_14.61
_cell_angle_alpha 90
_cell_angle_beta 103.274(3)
_cell_angle_gamma 90
_cell_formula_units_Z 4
_cell_length_a 16.3579(8)
_cell_length_b 19.2761(10)
_cell_length_c 18.4105(9)
_cell_measurement_reflns_used 9927
_cell_measurement_temperature 150
_cell_measurement_theta_max 27
_cell_measurement_theta_min 2
_cell_volume 5650.0(5)
_computing_cell_refinement 'USER DEFINED CELL REFINEMENT'
_computing_data_collection 'USER DEFINED DATA COLLECTION'
_computing_data_reduction 'Apex2 (Bruker AXS, 2006)'
_computing_molecular_graphics 'CAMERON (Watkin et al., 1996)'
_computing_publication_material 'CRYSTALS (Betteridge et al., 2003)'
_computing_structure_refinement 'CRYSTALS (Betteridge et al., 2003)'
_computing_structure_solution 'Superflip (Palatinus & Chapuis, 2007)'
_diffrn_ambient_temperature 150
_diffrn_measured_fraction_theta_full 1.000
_diffrn_measured_fraction_theta_max 0.994
_diffrn_measurement_device Serial
_diffrn_measurement_device_type Unknown
_diffrn_measurement_method '\f & \w scans'
_diffrn_radiation_monochromator graphite
_diffrn_radiation_type 'Mo K\a'
_diffrn_radiation_wavelength 0.71073
_diffrn_reflns_av_R_equivalents 0.035
_diffrn_reflns_limit_h_max 20
_diffrn_reflns_limit_h_min -21
_diffrn_reflns_limit_k_max 25
_diffrn_reflns_limit_k_min 0
_diffrn_reflns_limit_l_max 23
_diffrn_reflns_limit_l_min 0
_diffrn_reflns_number 13013
_diffrn_reflns_theta_full 27.032
_diffrn_reflns_theta_max 27.584
_diffrn_reflns_theta_min 1.503
_diffrn_standards_number 0
_exptl_absorpt_coefficient_mu 0.312
_exptl_absorpt_correction_T_max 0.94
_exptl_absorpt_correction_T_min 0.91
_exptl_absorpt_correction_type multi-scan
_exptl_absorpt_process_details 'DENZO/SCALEPACK (Otwinowski & Minor, 1997)'
_exptl_crystal_colour yellow
_exptl_crystal_density_diffrn 1.128
_exptl_crystal_density_method 'not measured'
_exptl_crystal_description block
_exptl_crystal_F_000 2080
_exptl_crystal_size_max 0.300
_exptl_crystal_size_mid 0.300
_exptl_crystal_size_min 0.200
_refine_diff_density_max 0.64
_refine_diff_density_min -0.50
_refine_ls_extinction_method None
_refine_ls_goodness_of_fit_ref 1.0023
_refine_ls_hydrogen_treatment constr
_refine_ls_matrix_type full
_refine_ls_number_parameters 604
_refine_ls_number_reflns 12965
_refine_ls_number_restraints 0
_refine_ls_R_factor_all 0.0527
_refine_ls_R_factor_gt 0.0407
_refine_ls_shift/su_max 0.0006942
_refine_ls_shift/su_mean 0.0000585
_refine_ls_structure_factor_coef Fsqd
_refine_ls_weighting_details
;
 Method= Modified Sheldrick 
 w=1/[\s^2^(F^2^) + ( 0.05P)^2^ + 4.01P] 
 ,where P=(max(Fo^2^,0) + 2Fc^2^)/3 
;
_refine_ls_weighting_scheme calc
_refine_ls_wR_factor_all 0.1139
_refine_ls_wR_factor_gt 0.1041
_refine_ls_wR_factor_ref 0.1139
_reflns_limit_h_max 20
_reflns_limit_h_min -21
_reflns_limit_k_max 25
_reflns_limit_k_min 0
_reflns_limit_l_max 23
_reflns_limit_l_min 0
_reflns_number_gt 10410
_reflns_number_total 13013
_reflns_threshold_expression I>2.0\s(I)
_oxford_diffrn_Wilson_B_factor 1.63
_oxford_diffrn_Wilson_scale 106.95
_oxford_refine_ls_r_factor_ref 0.0527
_oxford_refine_ls_scale 0.094570(19)
_oxford_reflns_number_all 12965
_oxford_reflns_threshold_expression_ref I>-3.0\s(I)
_oxford_structure_analysis_title 'mo_15132_0m in P2(1)/n'
_cod_data_source_file ja7b08704_si_002.cif
_cod_data_source_block 15132
_cod_depositor_comments
;
The following automatic conversions were performed:

'_atom_sites_solution_primary' value 'Other' changed to 'other'
according to
/home/data/users/saulius/crontab/automatic-downloads/rss-feeds/ACS/lib/dictionaries/cif_core.dic
dictionary named 'cif_core.dic' version 2.4.2 from 2011-04-26.

Automatic conversion script
Id: cif_fix_values 4973 2017-02-22 13:04:09Z antanas 
;
_cod_original_cell_volume 5650.0(3)
_cod_original_sg_symbol_H-M 'P 21/n '
_cod_original_formula_sum 'C54 H86 B1 Fe1 N9 O2'
_cod_database_code 4126491

loop_
_symmetry_equiv_pos_as_xyz
x,y,z
-x,-y,-z
x+1/2,-y+1/2,z+1/2
-x+1/2,y+1/2,-z+1/2

loop_
_atom_site_label
_atom_site_type_symbol
_atom_site_fract_x
_atom_site_fract_y
_atom_site_fract_z
_atom_site_U_iso_or_equiv
_atom_site_occupancy
_atom_site_adp_type
_atom_site_refinement_flags_posn
Fe1 Fe 0.379576(13) 0.346679(12) 0.685099(12) 0.0159 1.0000 Uani .
N1 N 0.38888(8) 0.38538(7) 0.52220(7) 0.0182 1.0000 Uani .
N2 N 0.50507(8) 0.34705(7) 0.59277(7) 0.0163 1.0000 Uani .
N3 N 0.41509(9) 0.18674(7) 0.69548(8) 0.0221 1.0000 Uani .
N4 N 0.51928(8) 0.25049(7) 0.68043(7) 0.0184 1.0000 Uani .
N5 N 0.50344(8) 0.44549(7) 0.78954(7) 0.0175 1.0000 Uani .
N6 N 0.55966(8) 0.37106(7) 0.72739(7) 0.0164 1.0000 Uani .
N7 N 0.21333(8) 0.30864(8) 0.82472(8) 0.0233 1.0000 Uani .
N8 N 0.44342(8) 0.28912(8) 0.91377(8) 0.0233 1.0000 Uani .
N9 N 0.27627(10) 0.47381(8) 0.66670(9) 0.0301 1.0000 Uani .
O1 O 0.21673(10) 0.28550(9) 0.59359(9) 0.0472 1.0000 Uani .
O2 O 0.46736(11) 0.15394(9) 0.38996(10) 0.0502 1.0000 Uani .
C1 C 0.42422(10) 0.36288(8) 0.59351(8) 0.0166 1.0000 Uani .
C2 C 0.44726(10) 0.38161(9) 0.47747(9) 0.0204 1.0000 Uani .
C3 C 0.51858(10) 0.35729(8) 0.52216(9) 0.0193 1.0000 Uani .
C4 C 0.30053(10) 0.40776(9) 0.49731(9) 0.0230 1.0000 Uani .
C5 C 0.24947(12) 0.35903(12) 0.43864(11) 0.0345 1.0000 Uani .
C6 C 0.29296(12) 0.48308(11) 0.47303(12) 0.0358 1.0000 Uani .
C7 C 0.43468(11) 0.40334(9) 0.39684(9) 0.0239 1.0000 Uani .
C8 C 0.47755(14) 0.47231(10) 0.38980(10) 0.0330 1.0000 Uani .
C9 C 0.46817(13) 0.34724(10) 0.35247(10) 0.0321 1.0000 Uani .
C10 C 0.43988(10) 0.25459(8) 0.69063(9) 0.0183 1.0000 Uani .
C11 C 0.47879(11) 0.14106(9) 0.68609(10) 0.0261 1.0000 Uani .
C12 C 0.54209(11) 0.18176(8) 0.67581(10) 0.0229 1.0000 Uani .
C13 C 0.33209(11) 0.16620(9) 0.70766(10) 0.0274 1.0000 Uani .
C14 C 0.28097(13) 0.12577(11) 0.64104(12) 0.0366 1.0000 Uani .
C15 C 0.33807(14) 0.12928(11) 0.78193(12) 0.0369 1.0000 Uani .
C16 C 0.47778(13) 0.06278(9) 0.68759(12) 0.0340 1.0000 Uani .
C17 C 0.4711(2) 0.03178(12) 0.61031(15) 0.0581 1.0000 Uani .
C18 C 0.55574(15) 0.03573(11) 0.74178(15) 0.0500 1.0000 Uani .
C19 C 0.48494(9) 0.39151(8) 0.73938(8) 0.0160 1.0000 Uani .
C20 C 0.59040(10) 0.45893(9) 0.80733(9) 0.0199 1.0000 Uani .
C21 C 0.62380(10) 0.41155(8) 0.76826(9) 0.0196 1.0000 Uani .
C22 C 0.43813(10) 0.48426(9) 0.81592(9) 0.0202 1.0000 Uani .
C23 C 0.42523(12) 0.55685(9) 0.78201(11) 0.0283 1.0000 Uani .
C24 C 0.45202(12) 0.48492(10) 0.90084(9) 0.0281 1.0000 Uani .
C25 C 0.63536(11) 0.51668(9) 0.85587(10) 0.0259 1.0000 Uani .
C26 C 0.69820(14) 0.55210(12) 0.81811(12) 0.0411 1.0000 Uani .
C27 C 0.68077(15) 0.49223(12) 0.93315(11) 0.0439 1.0000 Uani .
C28 C 0.66193(10) 0.30798(8) 0.66281(9) 0.0191 1.0000 Uani .
C29 C 0.70342(11) 0.35304(10) 0.62400(10) 0.0269 1.0000 Uani .
C30 C 0.78948(12) 0.34959(13) 0.62889(11) 0.0389 1.0000 Uani .
C31 C 0.83738(12) 0.30092(13) 0.67390(13) 0.0434 1.0000 Uani .
C32 C 0.79923(12) 0.25659(12) 0.71484(13) 0.0417 1.0000 Uani .
C33 C 0.71332(11) 0.26044(10) 0.71003(11) 0.0303 1.0000 Uani .
C34 C 0.35311(10) 0.32366(8) 0.78140(9) 0.0181 1.0000 Uani .
C35 C 0.29481(10) 0.31118(8) 0.82464(9) 0.0191 1.0000 Uani .
C36 C 0.37922(10) 0.30411(8) 0.85642(9) 0.0189 1.0000 Uani .
C37 C 0.15288(11) 0.32710(10) 0.75469(10) 0.0279 1.0000 Uani .
C38 C 0.09637(14) 0.26635(14) 0.72463(12) 0.0486 1.0000 Uani .
C39 C 0.10322(16) 0.39136(14) 0.76451(14) 0.0551 1.0000 Uani .
C40 C 0.18195(11) 0.28739(11) 0.89048(10) 0.0310 1.0000 Uani .
C41 C 0.20342(13) 0.21202(12) 0.91047(12) 0.0416 1.0000 Uani .
C42 C 0.21014(13) 0.33770(13) 0.95513(11) 0.0418 1.0000 Uani .
C43 C 0.42630(11) 0.26668(9) 0.98571(9) 0.0241 1.0000 Uani .
C44 C 0.44774(13) 0.32150(10) 1.04690(10) 0.0334 1.0000 Uani .
C45 C 0.46476(13) 0.19655(10) 1.01203(11) 0.0329 1.0000 Uani .
C46 C 0.52812(11) 0.28992(11) 0.89732(10) 0.0312 1.0000 Uani .
C47 C 0.55317(13) 0.21989(12) 0.87190(11) 0.0401 1.0000 Uani .
C48 C 0.59588(12) 0.31935(12) 0.96060(13) 0.0422 1.0000 Uani .
C49 C 0.28011(11) 0.30596(9) 0.62855(9) 0.0231 1.0000 Uani .
C50 C 0.31897(10) 0.42586(9) 0.67476(9) 0.0239 1.0000 Uani .
C51 C 0.38456(16) 0.12730(14) 0.37500(15) 0.0532 1.0000 Uani .
C52 C 0.33799(16) 0.17351(16) 0.41673(18) 0.0647 1.0000 Uani .
C53 C 0.40346(14) 0.19582(12) 0.48428(13) 0.0411 1.0000 Uani .
C54 C 0.48610(14) 0.17660(12) 0.46527(13) 0.0422 1.0000 Uani .
B1 B 0.56446(11) 0.31772(9) 0.66487(10) 0.0165 1.0000 Uani .
H31 H 0.5700 0.3494 0.5079 0.0214 1.0000 Uiso R
H41 H 0.2770 0.4050 0.5398 0.0253 1.0000 Uiso R
H51 H 0.1931 0.3751 0.4243 0.0416 1.0000 Uiso R
H52 H 0.2503 0.3137 0.4591 0.0416 1.0000 Uiso R
H53 H 0.2732 0.3579 0.3962 0.0416 1.0000 Uiso R
H61 H 0.2353 0.4953 0.4579 0.0406 1.0000 Uiso R
H62 H 0.3199 0.5122 0.5130 0.0406 1.0000 Uiso R
H63 H 0.3188 0.4888 0.4322 0.0406 1.0000 Uiso R
H71 H 0.3762 0.4089 0.3766 0.0264 1.0000 Uiso R
H81 H 0.4680 0.4849 0.3387 0.0383 1.0000 Uiso R
H82 H 0.5362 0.4674 0.4100 0.0383 1.0000 Uiso R
H83 H 0.4558 0.5074 0.4164 0.0383 1.0000 Uiso R
H91 H 0.4599 0.3614 0.3019 0.0388 1.0000 Uiso R
H92 H 0.5264 0.3404 0.3730 0.0388 1.0000 Uiso R
H93 H 0.4388 0.3051 0.3549 0.0388 1.0000 Uiso R
H121 H 0.5940 0.1658 0.6671 0.0262 1.0000 Uiso R
H131 H 0.3018 0.2079 0.7099 0.0341 1.0000 Uiso R
H141 H 0.2280 0.1135 0.6501 0.0440 1.0000 Uiso R
H142 H 0.3110 0.0849 0.6347 0.0440 1.0000 Uiso R
H143 H 0.2728 0.1532 0.5971 0.0440 1.0000 Uiso R
H151 H 0.2836 0.1170 0.7874 0.0432 1.0000 Uiso R
H152 H 0.3639 0.1594 0.8214 0.0432 1.0000 Uiso R
H153 H 0.3711 0.0886 0.7833 0.0432 1.0000 Uiso R
H161 H 0.4303 0.0483 0.7053 0.0396 1.0000 Uiso R
H171 H 0.4703 -0.0174 0.6133 0.0696 1.0000 Uiso R
H172 H 0.5181 0.0461 0.5919 0.0696 1.0000 Uiso R
H173 H 0.4209 0.0475 0.5775 0.0696 1.0000 Uiso R
H181 H 0.5543 -0.0135 0.7428 0.0598 1.0000 Uiso R
H182 H 0.5585 0.0533 0.7905 0.0598 1.0000 Uiso R
H183 H 0.6037 0.0506 0.7251 0.0598 1.0000 Uiso R
H211 H 0.6818 0.4068 0.7689 0.0230 1.0000 Uiso R
H221 H 0.3870 0.4600 0.7977 0.0233 1.0000 Uiso R
H231 H 0.3827 0.5800 0.8002 0.0332 1.0000 Uiso R
H232 H 0.4763 0.5822 0.7959 0.0332 1.0000 Uiso R
H233 H 0.4088 0.5536 0.7292 0.0332 1.0000 Uiso R
H241 H 0.4086 0.5103 0.9154 0.0329 1.0000 Uiso R
H242 H 0.5047 0.5058 0.9219 0.0329 1.0000 Uiso R
H243 H 0.4520 0.4385 0.9181 0.0329 1.0000 Uiso R
H251 H 0.5949 0.5501 0.8621 0.0314 1.0000 Uiso R
H261 H 0.7259 0.5884 0.8491 0.0484 1.0000 Uiso R
H262 H 0.7384 0.5190 0.8104 0.0484 1.0000 Uiso R
H263 H 0.6696 0.5708 0.7714 0.0484 1.0000 Uiso R
H271 H 0.7079 0.5302 0.9618 0.0551 1.0000 Uiso R
H272 H 0.6415 0.4720 0.9577 0.0551 1.0000 Uiso R
H273 H 0.7214 0.4586 0.9279 0.0551 1.0000 Uiso R
H291 H 0.6712 0.3868 0.5922 0.0308 1.0000 Uiso R
H301 H 0.8154 0.3815 0.6019 0.0466 1.0000 Uiso R
H311 H 0.8958 0.2971 0.6762 0.0498 1.0000 Uiso R
H321 H 0.8320 0.2236 0.7473 0.0497 1.0000 Uiso R
H331 H 0.6881 0.2297 0.7389 0.0343 1.0000 Uiso R
H371 H 0.1843 0.3381 0.7188 0.0323 1.0000 Uiso R
H381 H 0.0580 0.2794 0.6797 0.0578 1.0000 Uiso R
H382 H 0.0661 0.2528 0.7606 0.0578 1.0000 Uiso R
H383 H 0.1298 0.2287 0.7151 0.0578 1.0000 Uiso R
H391 H 0.0652 0.4020 0.7185 0.0644 1.0000 Uiso R
H392 H 0.0726 0.3825 0.8016 0.0644 1.0000 Uiso R
H393 H 0.1400 0.4295 0.7795 0.0644 1.0000 Uiso R
H401 H 0.1224 0.2904 0.8764 0.0344 1.0000 Uiso R
H411 H 0.1822 0.1993 0.9525 0.0472 1.0000 Uiso R
H412 H 0.2627 0.2067 0.9221 0.0472 1.0000 Uiso R
H413 H 0.1792 0.1831 0.8693 0.0472 1.0000 Uiso R
H421 H 0.1888 0.3233 0.9966 0.0497 1.0000 Uiso R
H422 H 0.2698 0.3380 0.9688 0.0497 1.0000 Uiso R
H423 H 0.1903 0.3830 0.9403 0.0497 1.0000 Uiso R
H431 H 0.3672 0.2602 0.9765 0.0278 1.0000 Uiso R
H441 H 0.4353 0.3043 1.0915 0.0391 1.0000 Uiso R
H442 H 0.5058 0.3324 1.0558 0.0391 1.0000 Uiso R
H443 H 0.4155 0.3621 1.0313 0.0391 1.0000 Uiso R
H451 H 0.4518 0.1847 1.0582 0.0388 1.0000 Uiso R
H452 H 0.5240 0.1992 1.0184 0.0388 1.0000 Uiso R
H453 H 0.4429 0.1621 0.9759 0.0388 1.0000 Uiso R
H461 H 0.5248 0.3205 0.8562 0.0353 1.0000 Uiso R
H471 H 0.6076 0.2225 0.8621 0.0481 1.0000 Uiso R
H472 H 0.5533 0.1868 0.9101 0.0481 1.0000 Uiso R
H473 H 0.5138 0.2063 0.8278 0.0481 1.0000 Uiso R
H481 H 0.6488 0.3190 0.9475 0.0549 1.0000 Uiso R
H482 H 0.5990 0.2919 1.0040 0.0549 1.0000 Uiso R
H483 H 0.5815 0.3656 0.9703 0.0549 1.0000 Uiso R
H511 H 0.3841 0.0807 0.3916 0.0614 1.0000 Uiso R
H512 H 0.3603 0.1295 0.3230 0.0614 1.0000 Uiso R
H521 H 0.3158 0.2129 0.3878 0.0756 1.0000 Uiso R
H522 H 0.2937 0.1490 0.4310 0.0756 1.0000 Uiso R
H531 H 0.4011 0.2443 0.4929 0.0495 1.0000 Uiso R
H532 H 0.3967 0.1713 0.5273 0.0495 1.0000 Uiso R
H541 H 0.5222 0.2158 0.4708 0.0495 1.0000 Uiso R
H542 H 0.5127 0.1404 0.4971 0.0495 1.0000 Uiso R

loop_
_atom_site_aniso_label
_atom_site_aniso_U_11
_atom_site_aniso_U_22
_atom_site_aniso_U_33
_atom_site_aniso_U_23
_atom_site_aniso_U_13
_atom_site_aniso_U_12
Fe1 0.01428(11) 0.01987(12) 0.01431(11) 0.00098(9) 0.00486(8) -0.00023(8)
N1 0.0156(6) 0.0232(7) 0.0157(6) 0.0020(5) 0.0032(5) -0.0010(5)
N2 0.0159(6) 0.0186(6) 0.0153(6) 0.0003(5) 0.0054(5) -0.0008(5)
N3 0.0245(7) 0.0185(7) 0.0260(7) 0.0005(6) 0.0116(6) -0.0027(6)
N4 0.0201(6) 0.0176(6) 0.0189(6) 0.0007(5) 0.0074(5) 0.0009(5)
N5 0.0175(6) 0.0187(6) 0.0167(6) -0.0006(5) 0.0049(5) 0.0005(5)
N6 0.0157(6) 0.0184(6) 0.0152(6) 0.0010(5) 0.0038(5) 0.0002(5)
N7 0.0166(6) 0.0363(8) 0.0179(7) 0.0022(6) 0.0059(5) -0.0019(6)
N8 0.0183(7) 0.0334(8) 0.0181(7) 0.0078(6) 0.0039(5) 0.0010(6)
N9 0.0297(8) 0.0269(8) 0.0287(8) -0.0048(6) -0.0036(6) 0.0177(7)
O1 0.0487(9) 0.0539(10) 0.0381(8) -0.0025(7) 0.0083(7) -0.0162(8)
O2 0.0566(10) 0.0501(10) 0.0543(10) -0.0087(8) 0.0345(8) -0.0015(8)
C1 0.0178(7) 0.0165(7) 0.0157(7) -0.0004(6) 0.0042(6) -0.0013(6)
C2 0.0212(8) 0.0239(8) 0.0172(7) 0.0001(6) 0.0064(6) -0.0040(6)
C3 0.0196(7) 0.0236(8) 0.0165(7) -0.0004(6) 0.0078(6) -0.0018(6)
C4 0.0158(7) 0.0315(9) 0.0208(8) 0.0057(7) 0.0024(6) 0.0011(7)
C5 0.0225(9) 0.0532(13) 0.0253(9) -0.0015(9) 0.0004(7) -0.0074(8)
C6 0.0298(10) 0.0368(11) 0.0405(11) 0.0131(9) 0.0077(8) 0.0076(8)
C7 0.0216(8) 0.034(1) 0.0163(8) 0.0035(7) 0.0040(6) -0.0030(7)
C8 0.0506(12) 0.0288(10) 0.0210(9) 0.0032(7) 0.0112(8) -0.0053(9)
C9 0.0450(11) 0.0336(10) 0.0178(8) -0.0034(7) 0.0075(8) -0.0081(9)
C10 0.0209(7) 0.0187(8) 0.0163(7) 0.0002(6) 0.0064(6) -0.0017(6)
C11 0.0309(9) 0.0197(8) 0.0302(9) 0.0003(7) 0.0121(7) 0.0005(7)
C12 0.0266(8) 0.0174(8) 0.0268(9) -0.0002(7) 0.0104(7) 0.0034(7)
C13 0.0283(9) 0.0255(9) 0.0327(10) 0.0005(7) 0.0155(8) -0.0066(7)
C14 0.0348(10) 0.0354(11) 0.0425(11) -0.0083(9) 0.0146(9) -0.0131(9)
C15 0.0455(12) 0.0317(10) 0.0399(11) 0.0048(9) 0.0227(9) -0.0080(9)
C16 0.0435(11) 0.0173(8) 0.0460(11) 0.0018(8) 0.0203(9) -0.0015(8)
C17 0.099(2) 0.0226(10) 0.0596(16) -0.0056(10) 0.0326(15) -0.0009(12)
C18 0.0545(14) 0.0235(10) 0.0736(17) 0.0129(11) 0.0181(12) 0.0040(10)
C19 0.0181(7) 0.0177(7) 0.0132(7) 0.0031(6) 0.0054(6) 0.0014(6)
C20 0.0172(7) 0.0232(8) 0.0188(8) -0.0007(6) 0.0030(6) -0.0024(6)
C21 0.0161(7) 0.0224(8) 0.0199(8) -0.0009(6) 0.0035(6) -0.0020(6)
C22 0.0212(8) 0.0218(8) 0.0193(8) -0.0022(6) 0.0084(6) 0.0022(6)
C23 0.0315(9) 0.0242(9) 0.0331(10) 0.0006(7) 0.0152(8) 0.0056(7)
C24 0.0336(9) 0.0327(10) 0.0205(8) -0.0043(7) 0.0115(7) -0.0013(8)
C25 0.0257(8) 0.0249(9) 0.0262(9) -0.0068(7) 0.0042(7) -0.0030(7)
C26 0.0417(11) 0.0427(12) 0.0376(11) -0.0073(9) 0.0067(9) -0.0210(10)
C27 0.0557(14) 0.0425(12) 0.0268(10) -0.0066(9) -0.0042(9) -0.0136(10)
C28 0.0181(7) 0.0211(8) 0.0183(7) -0.0030(6) 0.0045(6) 0.0020(6)
C29 0.0190(8) 0.0362(10) 0.0256(9) 0.0055(7) 0.0053(7) 0.0002(7)
C30 0.0218(9) 0.0638(14) 0.0335(10) 0.0040(10) 0.0113(8) -0.0061(9)
C31 0.0168(9) 0.0658(15) 0.0479(13) -0.0043(11) 0.0077(8) 0.0079(9)
C32 0.0251(9) 0.0422(12) 0.0519(13) 0.0046(10) -0.0035(9) 0.0127(9)
C33 0.0251(9) 0.0288(9) 0.0348(10) 0.0060(8) 0.0024(7) 0.0030(7)
C34 0.0175(7) 0.0184(7) 0.0188(8) -0.0001(6) 0.0053(6) -0.0004(6)
C35 0.0208(8) 0.0205(8) 0.0168(7) -0.0008(6) 0.0056(6) -0.0012(6)
C36 0.0189(7) 0.0199(8) 0.0188(8) -0.0001(6) 0.0063(6) -0.0012(6)
C37 0.0189(8) 0.0432(11) 0.0221(8) 0.0049(8) 0.0059(7) 0.0041(7)
C38 0.0333(11) 0.0762(17) 0.0323(11) -0.0005(11) -0.0009(9) -0.0153(11)
C39 0.0544(14) 0.0653(17) 0.0502(14) 0.0173(12) 0.0212(12) 0.0325(13)
C40 0.0207(8) 0.0529(12) 0.0219(9) 0.0018(8) 0.0100(7) -0.0050(8)
C41 0.0364(11) 0.0550(14) 0.0340(11) 0.0128(10) 0.0095(9) -0.0165(10)
C42 0.0314(10) 0.0701(16) 0.0262(10) -0.0078(10) 0.0110(8) 0.0033(10)
C43 0.0251(8) 0.0297(9) 0.0176(8) 0.0043(7) 0.0050(6) -0.0027(7)
C44 0.0425(11) 0.0332(10) 0.0233(9) 0.0002(8) 0.0052(8) -0.0009(9)
C45 0.0462(11) 0.0291(10) 0.0253(9) 0.0081(8) 0.0118(8) 0.0006(8)
C46 0.0176(8) 0.0476(12) 0.0285(9) 0.0183(8) 0.0056(7) 0.0040(8)
C47 0.0306(10) 0.0614(14) 0.0304(10) 0.0107(10) 0.0115(8) 0.0155(10)
C48 0.0222(9) 0.0476(12) 0.0528(13) 0.0185(11) 0.0004(9) -0.0036(9)
C49 0.0264(8) 0.0252(9) 0.0197(8) -0.0005(7) 0.0095(7) -0.0033(7)
C50 0.0232(8) 0.0306(9) 0.0172(8) -0.0028(7) 0.0033(6) -0.0029(7)
C51 0.0528(14) 0.0491(14) 0.0571(15) -0.0159(12) 0.0113(12) 0.0042(12)
C52 0.0415(13) 0.0657(17) 0.089(2) -0.0376(16) 0.0197(14) -0.0038(12)
C53 0.0441(12) 0.0426(12) 0.0426(12) -0.0041(10) 0.0221(10) -0.0001(10)
C54 0.0380(11) 0.0426(12) 0.0492(13) -0.0009(10) 0.0165(10) -0.0019(9)
B1 0.0168(8) 0.0180(8) 0.0157(8) 0.0001(6) 0.0057(6) 0.0010(6)

loop_
_atom_type_symbol
_atom_type_scat_dispersion_real
_atom_type_scat_dispersion_imag
_atom_type_scat_Cromer_Mann_a1
_atom_type_scat_Cromer_Mann_b1
_atom_type_scat_Cromer_Mann_a2
_atom_type_scat_Cromer_Mann_b2
_atom_type_scat_Cromer_Mann_a3
_atom_type_scat_Cromer_Mann_b3
_atom_type_scat_Cromer_Mann_a4
_atom_type_scat_Cromer_Mann_b4
_atom_type_scat_Cromer_Mann_c
_atom_type_scat_source
C 0.0033 0.0016 2.3100 20.8439 1.0200 10.2075 1.5886 0.5687 0.8650 51.6512 0.2156 'International Tables Vol C 4.2.6.8 and 6.1.1.4'
H 0.0000 0.0000 0.4930 10.5109 0.3229 26.1257 0.1402 3.1424 0.0408 57.7998 0.0030 'International Tables Vol C 4.2.6.8 and 6.1.1.4'
B 0.0013 0.0007 2.0545 23.2185 1.3326 1.0210 1.0979 60.3498 0.7068 0.1403 -0.1932 'International Tables Vol C 4.2.6.8 and 6.1.1.4'
N 0.0061 0.0033 12.2126 0.0057 3.1322 9.8933 2.0125 28.9975 1.1663 0.5826 -11.5290 'International Tables Vol C 4.2.6.8 and 6.1.1.4'
O 0.0106 0.0060 3.0485 13.2771 2.2868 5.7011 1.5463 0.3239 0.8670 32.9089 0.2508 'International Tables Vol C 4.2.6.8 and 6.1.1.4'
Fe 0.3463 0.8444 11.7695 4.7611 7.3573 0.3072 3.5222 15.3535 2.3045 76.8805 1.0369 'International Tables Vol C 4.2.6.8 and 6.1.1.4'

loop_
_geom_angle_atom_site_label_1
_geom_angle_atom_site_label_2
_geom_angle_atom_site_label_3
_geom_angle
_geom_angle_publ_flag
C1 Fe1 C10 84.93(6) yes
C1 Fe1 C19 85.05(6) yes
C10 Fe1 C19 89.98(6) yes
C1 Fe1 C34 170.90(6) yes
C10 Fe1 C34 87.85(6) yes
C19 Fe1 C34 89.42(6) yes
C1 Fe1 C49 92.01(7) yes
C10 Fe1 C49 90.66(7) yes
C19 Fe1 C49 176.93(7) yes
C34 Fe1 C49 93.61(7) yes
C1 Fe1 C50 94.39(7) yes
C10 Fe1 C50 175.46(7) yes
C19 Fe1 C50 94.44(7) yes
C34 Fe1 C50 93.24(7) yes
C49 Fe1 C50 84.87(7) yes
C1 N1 C2 110.54(13) yes
C1 N1 C4 123.67(13) yes
C2 N1 C4 125.76(13) yes
C1 N2 C3 110.07(13) yes
C1 N2 B1 119.33(12) yes
C3 N2 B1 130.49(13) yes
C10 N3 C11 110.44(13) yes
C10 N3 C13 123.88(14) yes
C11 N3 C13 125.67(14) yes
C10 N4 C12 110.15(13) yes
C10 N4 B1 119.26(13) yes
C12 N4 B1 129.94(13) yes
C19 N5 C20 110.44(13) yes
C19 N5 C22 122.64(13) yes
C20 N5 C22 126.85(13) yes
C19 N6 C21 110.39(13) yes
C19 N6 B1 120.95(13) yes
C21 N6 B1 127.83(13) yes
C35 N7 C37 117.33(14) yes
C35 N7 C40 123.11(14) yes
C37 N7 C40 119.55(13) yes
C36 N8 C43 119.58(13) yes
C36 N8 C46 115.89(13) yes
C43 N8 C46 124.25(13) yes
C51 O2 C54 106.52(17) yes
N1 C1 N2 104.91(12) yes
N1 C1 Fe1 134.01(11) yes
N2 C1 Fe1 120.98(11) yes
N1 C2 C3 105.73(13) yes
N1 C2 C7 127.36(14) yes
C3 C2 C7 126.86(15) yes
N2 C3 C2 108.72(14) yes
N2 C3 H31 125.5 no
C2 C3 H31 125.8 no
N1 C4 C5 112.15(15) yes
N1 C4 C6 112.29(14) yes
C5 C4 C6 112.71(15) yes
N1 C4 H41 106.3 no
C5 C4 H41 106.8 no
C6 C4 H41 106.0 no
C4 C5 H51 109.5 no
C4 C5 H52 109.3 no
H51 C5 H52 109.5 no
C4 C5 H53 109.6 no
H51 C5 H53 109.5 no
H52 C5 H53 109.5 no
C4 C6 H61 109.3 no
C4 C6 H62 110.2 no
H61 C6 H62 109.5 no
C4 C6 H63 108.8 no
H61 C6 H63 109.5 no
H62 C6 H63 109.5 no
C2 C7 C8 111.37(14) yes
C2 C7 C9 110.11(15) yes
C8 C7 C9 110.07(15) yes
C2 C7 H71 108.3 no
C8 C7 H71 108.1 no
C9 C7 H71 108.8 no
C7 C8 H81 109.5 no
C7 C8 H82 108.9 no
H81 C8 H82 109.5 no
C7 C8 H83 110.0 no
H81 C8 H83 109.5 no
H82 C8 H83 109.5 no
C7 C9 H91 109.4 no
C7 C9 H92 109.6 no
H91 C9 H92 109.5 no
C7 C9 H93 109.4 no
H91 C9 H93 109.5 no
H92 C9 H93 109.5 no
N3 C10 Fe1 133.55(12) yes
N3 C10 N4 105.00(13) yes
Fe1 C10 N4 121.05(11) yes
N3 C11 C12 105.55(15) yes
N3 C11 C16 127.79(16) yes
C12 C11 C16 126.66(17) yes
N4 C12 C11 108.80(15) yes
N4 C12 H121 125.7 no
C11 C12 H121 125.5 no
N3 C13 C14 111.50(15) yes
N3 C13 C15 112.86(16) yes
C14 C13 C15 113.08(16) yes
N3 C13 H131 106.6 no
C14 C13 H131 105.8 no
C15 C13 H131 106.5 no
C13 C14 H141 109.8 no
C13 C14 H142 108.5 no
H141 C14 H142 109.5 no
C13 C14 H143 110.0 no
H141 C14 H143 109.5 no
H142 C14 H143 109.5 no
C13 C15 H151 110.1 no
C13 C15 H152 109.1 no
H151 C15 H152 109.5 no
C13 C15 H153 109.2 no
H151 C15 H153 109.5 no
H152 C15 H153 109.5 no
C11 C16 C17 111.95(17) yes
C11 C16 C18 110.13(17) yes
C17 C16 C18 110.37(19) yes
C11 C16 H161 108.2 no
C17 C16 H161 108.4 no
C18 C16 H161 107.6 no
C16 C17 H171 109.7 no
C16 C17 H172 109.1 no
H171 C17 H172 109.5 no
C16 C17 H173 109.6 no
H171 C17 H173 109.5 no
H172 C17 H173 109.5 no
C16 C18 H181 109.6 no
C16 C18 H182 110.4 no
H181 C18 H182 109.5 no
C16 C18 H183 108.4 no
H181 C18 H183 109.5 no
H182 C18 H183 109.5 no
N5 C19 N6 105.21(13) yes
N5 C19 Fe1 134.35(11) yes
N6 C19 Fe1 120.38(11) yes
N5 C20 C21 105.18(13) yes
N5 C20 C25 127.03(14) yes
C21 C20 C25 127.69(15) yes
N6 C21 C20 108.76(14) yes
N6 C21 H211 125.6 no
C20 C21 H211 125.6 no
N5 C22 C23 111.86(13) yes
N5 C22 C24 113.12(13) yes
C23 C22 C24 112.65(14) yes
N5 C22 H221 106.2 no
C23 C22 H221 106.2 no
C24 C22 H221 106.1 no
C22 C23 H231 109.3 no
C22 C23 H232 109.3 no
H231 C23 H232 109.5 no
C22 C23 H233 109.8 no
H231 C23 H233 109.5 no
H232 C23 H233 109.5 no
C22 C24 H241 110.3 no
C22 C24 H242 109.2 no
H241 C24 H242 109.5 no
C22 C24 H243 108.9 no
H241 C24 H243 109.5 no
H242 C24 H243 109.5 no
C20 C25 C26 110.34(15) yes
C20 C25 C27 113.10(15) yes
C26 C25 C27 109.21(16) yes
C20 C25 H251 108.3 no
C26 C25 H251 108.2 no
C27 C25 H251 107.6 no
C25 C26 H261 109.5 no
C25 C26 H262 109.2 no
H261 C26 H262 109.5 no
C25 C26 H263 109.7 no
H261 C26 H263 109.5 no
H262 C26 H263 109.5 no
C25 C27 H271 110.2 no
C25 C27 H272 109.5 no
H271 C27 H272 109.5 no
C25 C27 H273 108.6 no
H271 C27 H273 109.5 no
H272 C27 H273 109.5 no
C29 C28 C33 115.55(15) yes
C29 C28 B1 122.58(14) yes
C33 C28 B1 121.08(15) yes
C28 C29 C30 122.73(17) yes
C28 C29 H291 118.4 no
C30 C29 H291 118.9 no
C29 C30 C31 120.05(19) yes
C29 C30 H301 120.1 no
C31 C30 H301 119.8 no
C30 C31 C32 119.09(18) yes
C30 C31 H311 120.6 no
C32 C31 H311 120.3 no
C31 C32 C33 120.64(19) yes
C31 C32 H321 119.8 no
C33 C32 H321 119.5 no
C28 C33 C32 121.86(18) yes
C28 C33 H331 118.6 no
C32 C33 H331 119.5 no
Fe1 C34 C35 150.69(12) yes
Fe1 C34 C36 150.23(12) yes
C35 C34 C36 59.00(11) yes
C34 C35 N7 145.11(15) yes
C34 C35 C36 60.64(11) yes
N7 C35 C36 154.22(16) yes
C34 C36 C35 60.35(11) yes
C34 C36 N8 147.40(15) yes
C35 C36 N8 152.24(15) yes
N7 C37 C38 111.26(16) yes
N7 C37 C39 111.27(17) yes
C38 C37 C39 112.13(19) yes
N7 C37 H371 107.5 no
C38 C37 H371 107.4 no
C39 C37 H371 107.0 no
C37 C38 H381 109.8 no
C37 C38 H382 109.3 no
H381 C38 H382 109.5 no
C37 C38 H383 109.3 no
H381 C38 H383 109.5 no
H382 C38 H383 109.5 no
C37 C39 H391 109.2 no
C37 C39 H392 108.9 no
H391 C39 H392 109.5 no
C37 C39 H393 110.3 no
H391 C39 H393 109.5 no
H392 C39 H393 109.5 no
N7 C40 C41 111.04(16) yes
N7 C40 C42 111.36(16) yes
C41 C40 C42 114.07(17) yes
N7 C40 H401 106.6 no
C41 C40 H401 106.8 no
C42 C40 H401 106.4 no
C40 C41 H411 109.7 no
C40 C41 H412 109.0 no
H411 C41 H412 109.5 no
C40 C41 H413 109.7 no
H411 C41 H413 109.5 no
H412 C41 H413 109.5 no
C40 C42 H421 110.0 no
C40 C42 H422 108.6 no
H421 C42 H422 109.5 no
C40 C42 H423 109.8 no
H421 C42 H423 109.5 no
H422 C42 H423 109.5 no
N8 C43 C44 113.57(15) yes
N8 C43 C45 113.27(15) yes
C44 C43 C45 111.83(15) yes
N8 C43 H431 105.8 no
C44 C43 H431 105.9 no
C45 C43 H431 105.6 no
C43 C44 H441 109.8 no
C43 C44 H442 109.4 no
H441 C44 H442 109.5 no
C43 C44 H443 109.2 no
H441 C44 H443 109.5 no
H442 C44 H443 109.5 no
C43 C45 H451 109.7 no
C43 C45 H452 109.1 no
H451 C45 H452 109.5 no
C43 C45 H453 109.6 no
H451 C45 H453 109.5 no
H452 C45 H453 109.5 no
N8 C46 C47 112.63(16) yes
N8 C46 C48 113.43(16) yes
C47 C46 C48 111.56(16) yes
N8 C46 H461 106.5 no
C47 C46 H461 106.0 no
C48 C46 H461 106.1 no
C46 C47 H471 110.1 no
C46 C47 H472 109.0 no
H471 C47 H472 109.5 no
C46 C47 H473 109.3 no
H471 C47 H473 109.5 no
H472 C47 H473 109.5 no
C46 C48 H481 110.4 no
C46 C48 H482 109.0 no
H481 C48 H482 109.5 no
C46 C48 H483 109.0 no
H481 C48 H483 109.5 no
H482 C48 H483 109.5 no
Fe1 C49 O1 175.30(17) yes
N9 C50 Fe1 175.92(16) yes
O2 C51 C52 105.18(19) yes
O2 C51 H511 111.0 no
C52 C51 H511 110.9 no
O2 C51 H512 109.8 no
C52 C51 H512 110.4 no
H511 C51 H512 109.5 no
C51 C52 C53 104.2(2) yes
C51 C52 H521 111.2 no
C53 C52 H521 110.1 no
C51 C52 H522 110.9 no
C53 C52 H522 110.9 no
H521 C52 H522 109.5 no
C52 C53 C54 104.01(18) yes
C52 C53 H531 111.7 no
C54 C53 H531 110.5 no
C52 C53 H532 110.5 no
C54 C53 H532 110.5 no
H531 C53 H532 109.5 no
C53 C54 O2 107.24(18) yes
C53 C54 H541 110.2 no
O2 C54 H541 109.9 no
C53 C54 H542 110.1 no
O2 C54 H542 110.0 no
H541 C54 H542 109.5 no
C28 B1 N2 116.60(13) yes
C28 B1 N6 108.15(13) yes
N2 B1 N6 105.20(12) yes
C28 B1 N4 114.97(13) yes
N2 B1 N4 103.30(12) yes
N6 B1 N4 107.93(12) yes

loop_
_geom_bond_atom_site_label_1
_geom_bond_atom_site_label_2
_geom_bond_distance
_geom_bond_publ_flag
Fe1 C1 2.0099(15) yes
Fe1 C10 2.0220(16) yes
Fe1 C19 1.9812(15) yes
Fe1 C34 1.9699(16) yes
Fe1 C49 1.8892(17) yes
Fe1 C50 1.8061(18) yes
N1 C1 1.3774(19) yes
N1 C2 1.399(2) yes
N1 C4 1.477(2) yes
N2 C1 1.3604(19) yes
N2 C3 1.3819(19) yes
N2 B1 1.560(2) yes
N3 C10 1.378(2) yes
N3 C11 1.405(2) yes
N3 C13 1.480(2) yes
N4 C10 1.357(2) yes
N4 C12 1.384(2) yes
N4 B1 1.551(2) yes
N5 C19 1.378(2) yes
N5 C20 1.408(2) yes
N5 C22 1.475(2) yes
N6 C19 1.3497(19) yes
N6 C21 1.383(2) yes
N6 B1 1.559(2) yes
N7 C35 1.334(2) yes
N7 C37 1.477(2) yes
N7 C40 1.477(2) yes
N8 C36 1.339(2) yes
N8 C43 1.480(2) yes
N8 C46 1.485(2) yes
N9 C50 1.147(2) yes
O1 C49 1.157(2) yes
O2 C51 1.415(3) yes
O2 C54 1.419(3) yes
C2 C3 1.348(2) yes
C2 C7 1.510(2) yes
C3 H31 0.950 no
C4 C5 1.527(2) yes
C4 C6 1.516(3) yes
C4 H41 0.950 no
C5 H51 0.950 no
C5 H52 0.950 no
C5 H53 0.950 no
C6 H61 0.950 no
C6 H62 0.950 no
C6 H63 0.950 no
C7 C8 1.523(3) yes
C7 C9 1.530(3) yes
C7 H71 0.950 no
C8 H81 0.950 no
C8 H82 0.950 no
C8 H83 0.950 no
C9 H91 0.950 no
C9 H92 0.950 no
C9 H93 0.950 no
C11 C12 1.346(2) yes
C11 C16 1.509(2) yes
C12 H121 0.950 no
C13 C14 1.530(3) yes
C13 C15 1.525(3) yes
C13 H131 0.950 no
C14 H141 0.950 no
C14 H142 0.950 no
C14 H143 0.950 no
C15 H151 0.950 no
C15 H152 0.950 no
C15 H153 0.950 no
C16 C17 1.524(3) yes
C16 C18 1.520(3) yes
C16 H161 0.950 no
C17 H171 0.950 no
C17 H172 0.950 no
C17 H173 0.950 no
C18 H181 0.950 no
C18 H182 0.950 no
C18 H183 0.950 no
C20 C21 1.353(2) yes
C20 C25 1.509(2) yes
C21 H211 0.950 no
C22 C23 1.527(2) yes
C22 C24 1.527(2) yes
C22 H221 0.950 no
C23 H231 0.950 no
C23 H232 0.950 no
C23 H233 0.950 no
C24 H241 0.950 no
C24 H242 0.950 no
C24 H243 0.950 no
C25 C26 1.528(3) yes
C25 C27 1.521(3) yes
C25 H251 0.950 no
C26 H261 0.950 no
C26 H262 0.950 no
C26 H263 0.950 no
C27 H271 0.950 no
C27 H272 0.950 no
C27 H273 0.950 no
C28 C29 1.396(2) yes
C28 C33 1.402(2) yes
C28 B1 1.615(2) yes
C29 C30 1.391(2) yes
C29 H291 0.950 no
C30 C31 1.372(3) yes
C30 H301 0.950 no
C31 C32 1.380(3) yes
C31 H311 0.950 no
C32 C33 1.390(3) yes
C32 H321 0.950 no
C33 H331 0.950 no
C34 C35 1.396(2) yes
C34 C36 1.400(2) yes
C35 C36 1.377(2) yes
C37 C38 1.516(3) yes
C37 C39 1.515(3) yes
C37 H371 0.950 no
C38 H381 0.950 no
C38 H382 0.950 no
C38 H383 0.950 no
C39 H391 0.950 no
C39 H392 0.950 no
C39 H393 0.950 no
C40 C41 1.520(3) yes
C40 C42 1.522(3) yes
C40 H401 0.950 no
C41 H411 0.950 no
C41 H412 0.950 no
C41 H413 0.950 no
C42 H421 0.950 no
C42 H422 0.950 no
C42 H423 0.950 no
C43 C44 1.525(3) yes
C43 C45 1.522(3) yes
C43 H431 0.950 no
C44 H441 0.950 no
C44 H442 0.950 no
C44 H443 0.950 no
C45 H451 0.950 no
C45 H452 0.950 no
C45 H453 0.950 no
C46 C47 1.516(3) yes
C46 C48 1.521(3) yes
C46 H461 0.950 no
C47 H471 0.950 no
C47 H472 0.950 no
C47 H473 0.950 no
C48 H481 0.950 no
C48 H482 0.950 no
C48 H483 0.950 no
C51 C52 1.494(3) yes
C51 H511 0.950 no
C51 H512 0.950 no
C52 C53 1.505(3) yes
C52 H521 0.950 no
C52 H522 0.950 no
C53 C54 1.518(3) yes
C53 H531 0.950 no
C53 H532 0.950 no
C54 H541 0.950 no
C54 H542 0.950 no

loop_
_geom_torsion_atom_site_label_1
_geom_torsion_atom_site_label_2
_geom_torsion_atom_site_label_3
_geom_torsion_atom_site_label_4
_geom_torsion
_geom_torsion_publ_flag
C10 Fe1 C1 N1 131.95(16) no
C10 Fe1 C1 N2 -43.92(13) no
C19 Fe1 C1 N1 -137.63(16) no
C19 Fe1 C1 N2 46.50(13) no
C49 Fe1 C1 N1 41.47(16) no
C49 Fe1 C1 N2 -134.40(13) no
C50 Fe1 C1 N1 -43.54(16) no
C50 Fe1 C1 N2 140.59(13) no
C1 Fe1 C10 N3 -126.72(17) no
C1 Fe1 C10 N4 44.82(13) no
C19 Fe1 C10 N3 148.24(16) no
C19 Fe1 C10 N4 -40.22(13) no
C34 Fe1 C10 N3 58.83(17) no
C34 Fe1 C10 N4 -129.63(13) no
C49 Fe1 C10 N3 -34.76(17) no
C49 Fe1 C10 N4 136.78(13) no
C1 Fe1 C19 N5 128.05(16) no
C1 Fe1 C19 N6 -48.87(12) no
C10 Fe1 C19 N5 -147.04(16) no
C10 Fe1 C19 N6 36.04(13) no
C34 Fe1 C19 N5 -59.19(16) no
C34 Fe1 C19 N6 123.89(13) no
C50 Fe1 C19 N5 34.01(16) no
C50 Fe1 C19 N6 -142.91(13) no
C10 Fe1 C34 C35 -119.7(3) no
C10 Fe1 C34 C36 54.5(2) no
C19 Fe1 C34 C35 150.4(3) no
C19 Fe1 C34 C36 -35.5(2) no
C49 Fe1 C34 C35 -29.1(3) no
C49 Fe1 C34 C36 145.0(2) no
C50 Fe1 C34 C35 55.9(3) no
C50 Fe1 C34 C36 -129.9(2) no
C54 O2 C51 C52 37.0(3) no
C51 O2 C54 C53 -27.3(2) no
C4 N1 C1 Fe1 3.2(2) no
C2 N1 C1 Fe1 -174.79(13) no
C2 N1 C1 N2 1.54(17) no
C1 N1 C2 C7 -177.97(16) no
C4 N1 C2 C3 -178.53(15) no
C4 N1 C2 C7 4.1(3) no
C1 N1 C4 C5 -113.96(17) no
C1 N1 C4 C6 117.91(17) no
C4 N1 C1 N2 179.57(14) no
C1 N1 C2 C3 -0.56(18) no
C2 N1 C4 C6 -64.4(2) no
C2 N1 C4 C5 63.8(2) no
B1 N2 C1 Fe1 -1.63(19) no
B1 N2 C1 N1 -178.55(13) no
C1 N2 C3 C2 1.69(18) no
B1 N2 C3 C2 177.79(15) no
C1 N2 B1 N4 59.34(17) no
C1 N2 B1 N6 -53.74(18) no
C1 N2 B1 C28 -173.54(14) no
C3 N2 B1 N4 -116.46(17) no
C3 N2 B1 N6 130.46(16) no
C3 N2 B1 C28 10.7(2) no
C3 N2 C1 N1 -1.95(17) no
C3 N2 C1 Fe1 174.98(11) no
C11 N3 C10 Fe1 170.84(13) no
C13 N3 C10 N4 179.26(14) no
C11 N3 C10 N4 -1.67(18) no
C13 N3 C10 Fe1 -8.2(3) no
C13 N3 C11 C12 179.24(16) no
C13 N3 C11 C16 -1.2(3) no
C10 N3 C13 C14 116.28(18) no
C10 N3 C13 C15 -115.16(18) no
C11 N3 C13 C14 -62.7(2) no
C11 N3 C13 C15 65.9(2) no
C10 N3 C11 C12 0.2(2) no
C10 N3 C11 C16 179.80(18) no
B1 N4 C10 Fe1 0.45(19) no
B1 N4 C10 N3 174.11(13) no
C10 N4 C12 C11 -2.5(2) no
B1 N4 C12 C11 -172.95(15) no
C10 N4 B1 N2 -58.41(17) no
C12 N4 C10 Fe1 -171.15(11) no
C12 N4 C10 N3 2.51(18) no
C12 N4 B1 N2 111.29(17) no
C12 N4 B1 N6 -137.63(16) no
C12 N4 B1 C28 -16.8(2) no
C10 N4 B1 N6 52.67(18) no
C10 N4 B1 C28 173.46(14) no
C20 N5 C19 Fe1 -176.18(12) no
C22 N5 C19 N6 178.14(13) no
C20 N5 C19 N6 1.06(17) no
C22 N5 C19 Fe1 0.9(2) no
C22 N5 C20 C21 -177.99(14) no
C22 N5 C20 C25 -1.4(3) no
C19 N5 C22 C23 -107.01(17) no
C19 N5 C22 C24 124.50(16) no
C20 N5 C22 C23 69.6(2) no
C19 N5 C20 C21 -1.07(18) no
C19 N5 C20 C25 175.57(15) no
C20 N5 C22 C24 -58.9(2) no
B1 N6 C19 Fe1 6.65(19) no
B1 N6 C19 N5 -171.07(13) no
C21 N6 C19 N5 -0.66(17) no
B1 N6 C21 C20 169.59(15) no
C19 N6 B1 N2 51.78(18) no
C19 N6 C21 C20 0.02(19) no
C19 N6 B1 C28 177.03(13) no
C21 N6 B1 N2 -116.83(16) no
C21 N6 B1 N4 133.40(15) no
C21 N6 B1 C28 8.4(2) no
C21 N6 C19 Fe1 177.06(10) no
C19 N6 B1 N4 -58.00(18) no
C37 N7 C35 C36 -179.2(3) no
C37 N7 C35 C34 -2.5(3) no
C35 N7 C37 C38 117.89(18) no
C35 N7 C37 C39 -116.31(19) no
C40 N7 C37 C38 -61.1(2) no
C40 N7 C37 C39 64.7(2) no
C35 N7 C40 C41 -64.5(2) no
C35 N7 C40 C42 63.8(2) no
C37 N7 C40 C41 114.43(18) no
C37 N7 C40 C42 -117.28(18) no
C40 N7 C35 C34 176.5(2) no
C40 N7 C35 C36 -0.2(5) no
C46 N8 C36 C34 -2.7(4) no
C46 N8 C36 C35 175.2(3) no
C36 N8 C43 C44 -107.62(18) no
C36 N8 C43 C45 123.39(17) no
C46 N8 C43 C44 78.7(2) no
C43 N8 C36 C34 -176.9(2) no
C43 N8 C36 C35 1.0(4) no
C36 N8 C46 C48 142.12(17) no
C43 N8 C46 C47 84.0(2) no
C43 N8 C46 C48 -44.0(2) no
C46 N8 C43 C45 -50.3(2) no
C36 N8 C46 C47 -89.96(19) no
N1 C2 C7 C8 103.6(2) no
N1 C2 C3 N2 -0.67(18) no
C7 C2 C3 N2 176.76(16) no
C3 C2 C7 C9 49.1(2) no
N1 C2 C7 C9 -134.02(18) no
C3 C2 C7 C8 -73.3(2) no
N3 C11 C12 N4 1.36(19) no
N3 C11 C16 C18 -128.1(2) no
C16 C11 C12 N4 -178.25(17) no
N3 C11 C16 C17 108.7(2) no
C12 C11 C16 C18 51.4(3) no
C12 C11 C16 C17 -71.7(3) no
N5 C20 C25 C26 -133.59(18) no
N5 C20 C25 C27 103.8(2) no
C25 C20 C21 N6 -175.97(16) no
C21 C20 C25 C27 -80.4(2) no
C21 C20 C25 C26 42.3(2) no
N5 C20 C21 N6 0.64(18) no
C33 C28 C29 C30 2.7(3) no
B1 C28 C33 C32 -172.96(18) no
C29 C28 B1 N2 34.5(2) no
C29 C28 B1 N4 155.59(15) no
C29 C28 B1 N6 -83.74(19) no
C33 C28 B1 N2 -156.22(15) no
B1 C28 C29 C30 172.52(17) no
C29 C28 C33 C32 -2.9(3) no
C33 C28 B1 N6 85.57(18) no
C33 C28 B1 N4 -35.1(2) no
C28 C29 C30 C31 -0.7(3) no
C29 C30 C31 C32 -1.1(3) no
C30 C31 C32 C33 0.8(3) no
C31 C32 C33 C28 1.3(3) no
Fe1 C34 C35 C36 176.6(3) no
Fe1 C34 C35 N7 -1.8(5) no
Fe1 C34 C36 C35 -176.7(3) no
C35 C34 C36 N8 178.9(3) no
C36 C34 C35 N7 -178.4(3) no
Fe1 C34 C36 N8 2.2(5) no
C34 C35 C36 N8 -178.7(4) no
N7 C35 C36 N8 -0.8(6) no
N7 C35 C36 C34 177.9(4) no
O2 C51 C52 C53 -31.7(3) no
C51 C52 C53 C54 14.8(3) no
C52 C53 C54 O2 6.8(2) no
